data_4065600
loop_
_publ_author_name
'Feng, Yuee'
'Jiang, Bi'
'Boyle, Paul A.'
'Ison, Elon A.'

_publ_section_title
;
 Effect of Ancillary Ligands and Solvents on H/D Exchange Reactions
 Catalyzed by Cp*Ir Complexes
;
_journal_issue 13
_journal_name_full Organometallics
_journal_page_first 2857
_journal_paper_doi 10.1021/om100018x
_journal_volume 29
_journal_year 2010
_chemical_formula_sum 'C36 H58 Cl2 F6 Ir2 N4 O8 S2'
_chemical_formula_weight 1308.28
_chemical_name_systematic
; 
 ? 
;
_space_group_IT_number 2
_symmetry_cell_setting triclinic
_symmetry_space_group_name_Hall '-P 1'
_symmetry_space_group_name_H-M 'P -1'
_atom_sites_solution_hydrogens geom
_atom_sites_solution_primary direct
_atom_sites_solution_secondary difmap
_audit_creation_method SHELXL-97
_cell_angle_alpha 65.6497(13)
_cell_angle_beta 74.3021(12)
_cell_angle_gamma 81.5126(12)
_cell_formula_units_Z 1
_cell_length_a 8.9165(2)
_cell_length_b 11.6008(3)
_cell_length_c 12.2860(3)
_cell_measurement_reflns_used 9993
_cell_measurement_temperature 110
_cell_measurement_theta_max 39.92
_cell_measurement_theta_min 2.10
_cell_volume 1113.67(5)
_computing_cell_refinement SAINT
_computing_data_collection Apex2
_computing_data_reduction SAINT
_computing_molecular_graphics NRCVAX
_computing_publication_material cif2tables.py
_computing_structure_refinement XL
_computing_structure_solution SIR92
_diffrn_ambient_temperature 110
_diffrn_measured_fraction_theta_full 0.980
_diffrn_measured_fraction_theta_max 0.830
_diffrn_measurement_device_type 'Bruker-Nonius Kappa Axis X8 Apex2'
_diffrn_measurement_method 'omega and phi scans'
_diffrn_radiation_monochromator graphite
_diffrn_radiation_source 'fine-focus sealed tube'
_diffrn_radiation_type MoK\a
_diffrn_radiation_wavelength 0.71073
_diffrn_reflns_av_R_equivalents 0.0342
_diffrn_reflns_av_sigmaI/netI 0.0374
_diffrn_reflns_limit_h_max 11
_diffrn_reflns_limit_h_min -15
_diffrn_reflns_limit_k_max 21
_diffrn_reflns_limit_k_min -21
_diffrn_reflns_limit_l_max 23
_diffrn_reflns_limit_l_min -23
_diffrn_reflns_number 63591
_diffrn_reflns_theta_full 37.18
_diffrn_reflns_theta_max 42.90
_diffrn_reflns_theta_min 2.37
_exptl_absorpt_coefficient_mu 6.260
_exptl_absorpt_correction_T_max 0.6343
_exptl_absorpt_correction_T_min 0.3531
_exptl_absorpt_correction_type multi-scan
_exptl_absorpt_process_details SADABS
_exptl_crystal_colour orange
_exptl_crystal_density_diffrn 1.951
_exptl_crystal_density_method 'not measured'
_exptl_crystal_description prism
_exptl_crystal_F_000 640
_exptl_crystal_size_max 0.21
_exptl_crystal_size_mid 0.17
_exptl_crystal_size_min 0.08
_refine_diff_density_max 3.760
_refine_diff_density_min -2.172
_refine_diff_density_rms 0.182
_refine_ls_extinction_method none
_refine_ls_goodness_of_fit_ref 1.092
_refine_ls_hydrogen_treatment constr
_refine_ls_matrix_type full
_refine_ls_number_parameters 280
_refine_ls_number_reflns 13598
_refine_ls_number_restraints 0
_refine_ls_restrained_S_all 1.092
_refine_ls_R_factor_all 0.0362
_refine_ls_R_factor_gt 0.0282
_refine_ls_shift/su_max 0.004
_refine_ls_shift/su_mean 0.000
_refine_ls_structure_factor_coef Fsqd
_refine_ls_weighting_details 'calc w=1/[\s^2^(Fo^2^)+(0.0281P)^2^+0.2505P] where P=(Fo^2^+2Fc^2^)/3'
_refine_ls_weighting_scheme calc
_refine_ls_wR_factor_gt 0.0585
_refine_ls_wR_factor_ref 0.0608
_reflns_number_gt 11905
_reflns_number_total 13598
_reflns_threshold_expression >2sigma(I)
_cod_data_source_file om100018x_si_002.cif
_cod_data_source_block x09124
_cod_database_code 4065600

loop_
_symmetry_equiv_pos_as_xyz
'x, y, z'
'-x, -y, -z'

loop_
_atom_site_label
_atom_site_type_symbol
_atom_site_fract_x
_atom_site_fract_y
_atom_site_fract_z
_atom_site_U_iso_or_equiv
_atom_site_adp_type
_atom_site_occupancy
_atom_site_symmetry_multiplicity
_atom_site_calc_flag
_atom_site_refinement_flags
Ir1 Ir 0.079692(7) 0.368417(5) 0.624216(5) 0.01166(2) Uani 1 1 d .
Cl1 Cl -0.15986(5) 0.43329(4) 0.54966(4) 0.01454(7) Uani 1 1 d .
C1 C 0.1745(2) 0.20872(16) 0.75687(16) 0.0155(3) Uani 1 1 d .
C2 C 0.0600(2) 0.16705(16) 0.71982(17) 0.0162(3) Uani 1 1 d .
C3 C 0.1178(2) 0.19169(17) 0.58902(18) 0.0189(3) Uani 1 1 d .
C4 C 0.2599(2) 0.25071(18) 0.54752(17) 0.0201(3) Uani 1 1 d .
C5 C 0.2959(2) 0.26477(17) 0.64991(18) 0.0174(3) Uani 1 1 d .
C6 C 0.1685(3) 0.1935(2) 0.88419(19) 0.0259(4) Uani 1 1 d .
H6A H 0.2243 0.1144 0.9248 0.039 Uiso 1 1 calc R
H6B H 0.0596 0.1910 0.9301 0.039 Uiso 1 1 calc R
H6C H 0.2177 0.2651 0.8816 0.039 Uiso 1 1 calc R
C7 C -0.0786(3) 0.09245(19) 0.8017(2) 0.0281(5) Uani 1 1 d .
H7A H -0.0515 0.0019 0.8239 0.042 Uiso 1 1 calc R
H7B H -0.1635 0.1162 0.7589 0.042 Uiso 1 1 calc R
H7C H -0.1122 0.1101 0.8764 0.042 Uiso 1 1 calc R
C8 C 0.0361(3) 0.1566(2) 0.5162(3) 0.0334(6) Uani 1 1 d .
H8A H 0.0597 0.2172 0.4305 0.050 Uiso 1 1 calc R
H8B H -0.0766 0.1584 0.5504 0.050 Uiso 1 1 calc R
H8C H 0.0718 0.0713 0.5199 0.050 Uiso 1 1 calc R
C9 C 0.3604(3) 0.2936(3) 0.4197(2) 0.0355(6) Uani 1 1 d .
H9A H 0.4040 0.3750 0.3984 0.053 Uiso 1 1 calc R
H9B H 0.2975 0.3034 0.3620 0.053 Uiso 1 1 calc R
H9C H 0.4454 0.2306 0.4151 0.053 Uiso 1 1 calc R
C10 C 0.4476(3) 0.3097(2) 0.6448(3) 0.0296(5) Uani 1 1 d .
H10A H 0.5305 0.2453 0.6391 0.044 Uiso 1 1 calc R
H10B H 0.4395 0.3243 0.7193 0.044 Uiso 1 1 calc R
H10C H 0.4723 0.3888 0.5726 0.044 Uiso 1 1 calc R
C11 C 0.0000(2) 0.46846(15) 0.73433(16) 0.0135(3) Uani 1 1 d .
N1 N -0.14081(18) 0.46212(14) 0.81362(14) 0.0140(2) Uani 1 1 d .
C12 C -0.1552(2) 0.54711(17) 0.86973(16) 0.0154(3) Uani 1 1 d .
C13 C -0.0201(2) 0.60744(17) 0.82453(17) 0.0162(3) Uani 1 1 d .
N2 N 0.07459(18) 0.55703(15) 0.74312(14) 0.0150(3) Uani 1 1 d .
C14 C -0.2636(2) 0.37677(19) 0.84392(18) 0.0196(3) Uani 1 1 d .
H14A H -0.3549 0.4259 0.8157 0.029 Uiso 1 1 calc R
H14B H -0.2923 0.3296 0.9331 0.029 Uiso 1 1 calc R
H14C H -0.2263 0.3173 0.8034 0.029 Uiso 1 1 calc R
C15 C -0.2982(2) 0.55934(19) 0.96148(18) 0.0204(3) Uani 1 1 d .
H15A H -0.2806 0.6177 0.9956 0.031 Uiso 1 1 calc R
H15B H -0.3225 0.4761 1.0278 0.031 Uiso 1 1 calc R
H15C H -0.3857 0.5922 0.9215 0.031 Uiso 1 1 calc R
C16 C 0.0297(3) 0.7109(2) 0.8471(2) 0.0234(4) Uani 1 1 d .
H16A H 0.0665 0.7809 0.7684 0.035 Uiso 1 1 calc R
H16B H 0.1143 0.6788 0.8904 0.035 Uiso 1 1 calc R
H16C H -0.0588 0.7412 0.8974 0.035 Uiso 1 1 calc R
C17 C 0.2356(2) 0.59434(19) 0.68224(18) 0.0193(3) Uani 1 1 d .
H17A H 0.2900 0.5903 0.7432 0.029 Uiso 1 1 calc R
H17B H 0.2358 0.6810 0.6201 0.029 Uiso 1 1 calc R
H17C H 0.2888 0.5366 0.6426 0.029 Uiso 1 1 calc R
S1 S -0.62055(6) -0.12392(4) 0.81304(4) 0.01840(8) Uani 1 1 d .
O1 O -0.5962(2) -0.03323(16) 0.68691(15) 0.0337(4) Uani 1 1 d .
O2 O -0.75804(19) -0.09869(15) 0.89416(16) 0.0265(3) Uani 1 1 d .
O3 O -0.59095(18) -0.25431(13) 0.82776(14) 0.0212(3) Uani 1 1 d .
C18 C -0.4612(3) -0.0932(2) 0.8635(2) 0.0282(4) Uani 1 1 d .
F1 F -0.4680(2) 0.02677(14) 0.85169(18) 0.0434(4) Uani 1 1 d .
F2 F -0.4687(2) -0.16727(15) 0.98178(16) 0.0406(4) Uani 1 1 d .
F3 F -0.32338(17) -0.11643(16) 0.79970(18) 0.0439(4) Uani 1 1 d .
O1W O 0.3179(3) 0.9181(2) 0.4999(2) 0.0479(5) Uani 1 1 d .
H1WA H 0.3563 0.9896 0.4591 0.072 Uiso 1 1 d R
H1WB H 0.2638 0.9165 0.5637 0.072 Uiso 1 1 d R

loop_
_atom_site_aniso_label
_atom_site_aniso_U_11
_atom_site_aniso_U_22
_atom_site_aniso_U_33
_atom_site_aniso_U_23
_atom_site_aniso_U_13
_atom_site_aniso_U_12
Ir1 0.01169(3) 0.01119(3) 0.01211(3) -0.00482(2) -0.00220(2) -0.00073(2)
Cl1 0.01284(17) 0.01417(15) 0.01502(16) -0.00354(13) -0.00319(13) -0.00255(13)
C1 0.0188(8) 0.0119(6) 0.0150(7) -0.0045(5) -0.0046(6) 0.0006(6)
C2 0.0171(8) 0.0109(6) 0.0203(8) -0.0055(6) -0.0043(6) -0.0011(6)
C3 0.0235(9) 0.0158(7) 0.0219(8) -0.0110(6) -0.0095(7) 0.0046(6)
C4 0.0215(9) 0.0185(8) 0.0170(8) -0.0075(6) -0.0025(7) 0.0063(7)
C5 0.0139(8) 0.0149(7) 0.0209(8) -0.0049(6) -0.0042(6) 0.0007(6)
C6 0.0404(13) 0.0218(9) 0.0181(8) -0.0083(7) -0.0131(8) 0.0041(8)
C7 0.0226(10) 0.0152(8) 0.0408(12) -0.0077(8) -0.0003(9) -0.0071(7)
C8 0.0445(14) 0.0292(11) 0.0442(13) -0.0251(10) -0.0275(12) 0.0115(10)
C9 0.0354(13) 0.0343(12) 0.0222(10) -0.0081(9) 0.0044(9) 0.0121(10)
C10 0.0143(9) 0.0234(9) 0.0488(14) -0.0110(9) -0.0084(9) -0.0017(7)
C11 0.0131(7) 0.0128(6) 0.0144(7) -0.0054(5) -0.0030(6) -0.0003(5)
N1 0.0133(6) 0.0143(6) 0.0141(6) -0.0060(5) -0.0015(5) -0.0017(5)
C12 0.0143(7) 0.0166(7) 0.0152(7) -0.0071(6) -0.0028(6) 0.0008(6)
C13 0.0157(8) 0.0173(7) 0.0180(7) -0.0098(6) -0.0037(6) 0.0002(6)
N2 0.0132(6) 0.0165(6) 0.0174(6) -0.0089(5) -0.0029(5) -0.0011(5)
C14 0.0186(8) 0.0202(8) 0.0196(8) -0.0084(7) -0.0001(7) -0.0063(7)
C15 0.0168(8) 0.0225(8) 0.0213(8) -0.0114(7) 0.0001(7) 0.0009(7)
C16 0.0209(9) 0.0251(9) 0.0320(10) -0.0188(8) -0.0049(8) -0.0029(7)
C17 0.0141(8) 0.0247(8) 0.0215(8) -0.0121(7) -0.0010(6) -0.0048(6)
S1 0.0180(2) 0.01644(18) 0.01938(19) -0.00578(15) -0.00452(16) -0.00008(15)
O1 0.0409(10) 0.0277(8) 0.0231(7) -0.0015(6) -0.0077(7) 0.0011(7)
O2 0.0207(7) 0.0276(7) 0.0321(8) -0.0160(6) -0.0016(6) 0.0007(6)
O3 0.0220(7) 0.0182(6) 0.0249(7) -0.0099(5) -0.0058(6) -0.0001(5)
C18 0.0220(10) 0.0227(9) 0.0436(13) -0.0143(9) -0.0104(9) -0.0021(8)
F1 0.0388(9) 0.0261(7) 0.0740(12) -0.0234(8) -0.0182(9) -0.0060(6)
F2 0.0519(10) 0.0370(8) 0.0456(9) -0.0174(7) -0.0313(8) 0.0021(7)
F3 0.0181(7) 0.0442(9) 0.0704(12) -0.0255(9) -0.0054(7) -0.0038(6)
O1W 0.0466(13) 0.0427(11) 0.0499(13) -0.0144(10) -0.0064(10) -0.0084(10)

loop_
_atom_type_symbol
_atom_type_description
_atom_type_scat_dispersion_real
_atom_type_scat_dispersion_imag
_atom_type_scat_source
C C 0.0033 0.0016 'International Tables Vol C Tables 4.2.6.8 and 6.1.1.4'
H H 0.0000 0.0000 'International Tables Vol C Tables 4.2.6.8 and 6.1.1.4'
Cl Cl 0.1484 0.1585 'International Tables Vol C Tables 4.2.6.8 and 6.1.1.4'
F F 0.0171 0.0103 'International Tables Vol C Tables 4.2.6.8 and 6.1.1.4'
Ir Ir -1.4442 7.9887 'International Tables Vol C Tables 4.2.6.8 and 6.1.1.4'
N N 0.0061 0.0033 'International Tables Vol C Tables 4.2.6.8 and 6.1.1.4'
O O 0.0106 0.0060 'International Tables Vol C Tables 4.2.6.8 and 6.1.1.4'
S S 0.1246 0.1234 'International Tables Vol C Tables 4.2.6.8 and 6.1.1.4'

loop_
_geom_angle_atom_site_label_1
_geom_angle_atom_site_label_2
_geom_angle_atom_site_label_3
_geom_angle
_geom_angle_site_symmetry_1
_geom_angle_site_symmetry_3
C11 Ir1 C5 113.54(7) . .
C11 Ir1 C1 96.06(7) . .
C5 Ir1 C1 39.06(7) . .
C11 Ir1 C2 114.29(7) . .
C5 Ir1 C2 65.36(7) . .
C1 Ir1 C2 39.09(7) . .
C11 Ir1 C4 152.07(8) . .
C5 Ir1 C4 38.89(8) . .
C1 Ir1 C4 64.65(7) . .
C2 Ir1 C4 64.08(7) . .
C11 Ir1 C3 153.16(7) . .
C5 Ir1 C3 63.99(7) . .
C1 Ir1 C3 64.74(7) . .
C2 Ir1 C3 39.09(7) . .
C4 Ir1 C3 36.64(8) . .
C11 Ir1 Cl1 89.02(5) . 2_566
C5 Ir1 Cl1 103.57(5) . 2_566
C1 Ir1 Cl1 140.50(5) . 2_566
C2 Ir1 Cl1 156.49(5) . 2_566
C4 Ir1 Cl1 94.02(5) . 2_566
C3 Ir1 Cl1 117.78(5) . 2_566
C11 Ir1 Cl1 89.05(5) . .
C5 Ir1 Cl1 157.02(5) . .
C1 Ir1 Cl1 139.05(5) . .
C2 Ir1 Cl1 102.43(5) . .
C4 Ir1 Cl1 118.83(6) . .
C3 Ir1 Cl1 94.04(5) . .
Cl1 Ir1 Cl1 79.969(15) 2_566 .
Ir1 Cl1 Ir1 100.031(15) 2_566 .
C5 C1 C2 107.72(16) . .
C5 C1 C6 126.57(19) . .
C2 C1 C6 125.70(19) . .
C5 C1 Ir1 70.44(10) . .
C2 C1 Ir1 70.61(10) . .
C6 C1 Ir1 125.36(13) . .
C1 C2 C3 107.56(17) . .
C1 C2 C7 126.69(18) . .
C3 C2 C7 124.98(18) . .
C1 C2 Ir1 70.31(10) . .
C3 C2 Ir1 73.30(10) . .
C7 C2 Ir1 129.65(14) . .
C4 C3 C2 108.15(16) . .
C4 C3 C8 127.3(2) . .
C2 C3 C8 124.5(2) . .
C4 C3 Ir1 71.48(11) . .
C2 C3 Ir1 67.61(9) . .
C8 C3 Ir1 127.04(14) . .
C3 C4 C5 108.58(17) . .
C3 C4 C9 126.7(2) . .
C5 C4 C9 124.7(2) . .
C3 C4 Ir1 71.88(11) . .
C5 C4 Ir1 67.70(10) . .
C9 C4 Ir1 126.06(14) . .
C1 C5 C4 107.88(17) . .
C1 C5 C10 127.29(19) . .
C4 C5 C10 124.02(19) . .
C1 C5 Ir1 70.50(10) . .
C4 C5 Ir1 73.41(11) . .
C10 C5 Ir1 129.75(14) . .
C1 C6 H6A 109.5 . .
C1 C6 H6B 109.5 . .
H6A C6 H6B 109.5 . .
C1 C6 H6C 109.5 . .
H6A C6 H6C 109.5 . .
H6B C6 H6C 109.5 . .
C2 C7 H7A 109.5 . .
C2 C7 H7B 109.5 . .
H7A C7 H7B 109.5 . .
C2 C7 H7C 109.5 . .
H7A C7 H7C 109.5 . .
H7B C7 H7C 109.5 . .
C3 C8 H8A 109.5 . .
C3 C8 H8B 109.5 . .
H8A C8 H8B 109.5 . .
C3 C8 H8C 109.5 . .
H8A C8 H8C 109.5 . .
H8B C8 H8C 109.5 . .
C4 C9 H9A 109.5 . .
C4 C9 H9B 109.5 . .
H9A C9 H9B 109.5 . .
C4 C9 H9C 109.5 . .
H9A C9 H9C 109.5 . .
H9B C9 H9C 109.5 . .
C5 C10 H10A 109.5 . .
C5 C10 H10B 109.5 . .
H10A C10 H10B 109.5 . .
C5 C10 H10C 109.5 . .
H10A C10 H10C 109.5 . .
H10B C10 H10C 109.5 . .
N1 C11 N2 104.32(15) . .
N1 C11 Ir1 127.56(13) . .
N2 C11 Ir1 128.11(13) . .
C11 N1 C12 111.31(15) . .
C11 N1 C14 126.84(15) . .
C12 N1 C14 121.81(15) . .
C13 C12 N1 106.46(16) . .
C13 C12 C15 131.04(17) . .
N1 C12 C15 122.49(17) . .
C12 C13 N2 106.73(15) . .
C12 C13 C16 130.79(18) . .
N2 C13 C16 122.47(17) . .
C11 N2 C13 111.15(16) . .
C11 N2 C17 126.75(15) . .
C13 N2 C17 122.04(15) . .
N1 C14 H14A 109.5 . .
N1 C14 H14B 109.5 . .
H14A C14 H14B 109.5 . .
N1 C14 H14C 109.5 . .
H14A C14 H14C 109.5 . .
H14B C14 H14C 109.5 . .
C12 C15 H15A 109.5 . .
C12 C15 H15B 109.5 . .
H15A C15 H15B 109.5 . .
C12 C15 H15C 109.5 . .
H15A C15 H15C 109.5 . .
H15B C15 H15C 109.5 . .
C13 C16 H16A 109.5 . .
C13 C16 H16B 109.5 . .
H16A C16 H16B 109.5 . .
C13 C16 H16C 109.5 . .
H16A C16 H16C 109.5 . .
H16B C16 H16C 109.5 . .
N2 C17 H17A 109.5 . .
N2 C17 H17B 109.5 . .
H17A C17 H17B 109.5 . .
N2 C17 H17C 109.5 . .
H17A C17 H17C 109.5 . .
H17B C17 H17C 109.5 . .
O2 S1 O3 115.53(10) . .
O2 S1 O1 114.66(11) . .
O3 S1 O1 114.88(10) . .
O2 S1 C18 103.78(11) . .
O3 S1 C18 103.21(10) . .
O1 S1 C18 102.30(12) . .
F3 C18 F1 108.2(2) . .
F3 C18 F2 107.4(2) . .
F1 C18 F2 107.8(2) . .
F3 C18 S1 111.63(18) . .
F1 C18 S1 111.07(16) . .
F2 C18 S1 110.51(16) . .
H1WA O1W H1WB 109.5 . .

loop_
_geom_bond_atom_site_label_1
_geom_bond_atom_site_label_2
_geom_bond_distance
_geom_bond_site_symmetry_2
Ir1 C11 2.0527(17) .
Ir1 C5 2.1433(18) .
Ir1 C1 2.1440(17) .
Ir1 C2 2.1480(17) .
Ir1 C4 2.2201(18) .
Ir1 C3 2.2252(18) .
Ir1 Cl1 2.4440(4) 2_566
Ir1 Cl1 2.4461(4) .
Cl1 Ir1 2.4440(4) 2_566
C1 C5 1.433(3) .
C1 C2 1.436(3) .
C1 C6 1.487(3) .
C2 C3 1.465(3) .
C2 C7 1.488(3) .
C3 C4 1.397(3) .
C3 C8 1.496(3) .
C4 C5 1.454(3) .
C4 C9 1.497(3) .
C5 C10 1.497(3) .
C6 H6A 0.9800 .
C6 H6B 0.9800 .
C6 H6C 0.9800 .
C7 H7A 0.9800 .
C7 H7B 0.9800 .
C7 H7C 0.9800 .
C8 H8A 0.9800 .
C8 H8B 0.9800 .
C8 H8C 0.9800 .
C9 H9A 0.9800 .
C9 H9B 0.9800 .
C9 H9C 0.9800 .
C10 H10A 0.9800 .
C10 H10B 0.9800 .
C10 H10C 0.9800 .
C11 N1 1.355(2) .
C11 N2 1.357(2) .
N1 C12 1.392(2) .
N1 C14 1.454(2) .
C12 C13 1.347(3) .
C12 C15 1.489(3) .
C13 N2 1.391(2) .
C13 C16 1.488(3) .
N2 C17 1.464(2) .
C14 H14A 0.9800 .
C14 H14B 0.9800 .
C14 H14C 0.9800 .
C15 H15A 0.9800 .
C15 H15B 0.9800 .
C15 H15C 0.9800 .
C16 H16A 0.9800 .
C16 H16B 0.9800 .
C16 H16C 0.9800 .
C17 H17A 0.9800 .
C17 H17B 0.9800 .
C17 H17C 0.9800 .
S1 O2 1.4337(16) .
S1 O3 1.4397(15) .
S1 O1 1.4478(17) .
S1 C18 1.828(2) .
C18 F3 1.324(3) .
C18 F1 1.332(3) .
C18 F2 1.337(3) .
O1W H1WA 0.8400 .
O1W H1WB 0.7963 .

loop_
_geom_torsion_atom_site_label_1
_geom_torsion_atom_site_label_2
_geom_torsion_atom_site_label_3
_geom_torsion_atom_site_label_4
_geom_torsion
_geom_torsion_site_symmetry_1
_geom_torsion_site_symmetry_4
C11 Ir1 Cl1 Ir1 89.17(5) . 2_566
C5 Ir1 Cl1 Ir1 -101.15(13) . 2_566
C1 Ir1 Cl1 Ir1 -172.67(7) . 2_566
C2 Ir1 Cl1 Ir1 -156.15(5) . 2_566
C4 Ir1 Cl1 Ir1 -89.07(6) . 2_566
C3 Ir1 Cl1 Ir1 -117.52(6) . 2_566
Cl1 Ir1 Cl1 Ir1 0.0 2_566 2_566
C11 Ir1 C1 C5 -120.43(11) . .
C2 Ir1 C1 C5 117.87(15) . .
C4 Ir1 C1 C5 38.46(11) . .
C3 Ir1 C1 C5 79.16(12) . .
Cl1 Ir1 C1 C5 -24.60(14) 2_566 .
Cl1 Ir1 C1 C5 144.01(9) . .
C11 Ir1 C1 C2 121.70(11) . .
C5 Ir1 C1 C2 -117.87(15) . .
C4 Ir1 C1 C2 -79.41(12) . .
C3 Ir1 C1 C2 -38.71(11) . .
Cl1 Ir1 C1 C2 -142.47(9) 2_566 .
Cl1 Ir1 C1 C2 26.14(14) . .
C11 Ir1 C1 C6 1.12(19) . .
C5 Ir1 C1 C6 121.5(2) . .
C2 Ir1 C1 C6 -120.6(2) . .
C4 Ir1 C1 C6 160.0(2) . .
C3 Ir1 C1 C6 -159.3(2) . .
Cl1 Ir1 C1 C6 96.95(19) 2_566 .
Cl1 Ir1 C1 C6 -94.44(19) . .
C5 C1 C2 C3 3.33(19) . .
C6 C1 C2 C3 -175.52(17) . .
Ir1 C1 C2 C3 64.32(12) . .
C5 C1 C2 C7 173.67(18) . .
C6 C1 C2 C7 -5.2(3) . .
Ir1 C1 C2 C7 -125.35(19) . .
C5 C1 C2 Ir1 -60.98(12) . .
C6 C1 C2 Ir1 120.17(18) . .
C11 Ir1 C2 C1 -68.17(12) . .
C5 Ir1 C2 C1 37.80(11) . .
C4 Ir1 C2 C1 80.98(12) . .
C3 Ir1 C2 C1 116.23(16) . .
Cl1 Ir1 C2 C1 103.77(14) 2_566 .
Cl1 Ir1 C2 C1 -162.80(10) . .
C11 Ir1 C2 C3 175.61(11) . .
C5 Ir1 C2 C3 -78.43(12) . .
C1 Ir1 C2 C3 -116.23(16) . .
C4 Ir1 C2 C3 -35.25(11) . .
Cl1 Ir1 C2 C3 -12.5(2) 2_566 .
Cl1 Ir1 C2 C3 80.97(11) . .
C11 Ir1 C2 C7 53.7(2) . .
C5 Ir1 C2 C7 159.6(2) . .
C1 Ir1 C2 C7 121.8(2) . .
C4 Ir1 C2 C7 -157.2(2) . .
C3 Ir1 C2 C7 -121.9(2) . .
Cl1 Ir1 C2 C7 -134.38(17) 2_566 .
Cl1 Ir1 C2 C7 -41.0(2) . .
C1 C2 C3 C4 -2.1(2) . .
C7 C2 C3 C4 -172.68(18) . .
Ir1 C2 C3 C4 60.22(13) . .
C1 C2 C3 C8 177.16(17) . .
C7 C2 C3 C8 6.6(3) . .
Ir1 C2 C3 C8 -120.49(18) . .
C1 C2 C3 Ir1 -62.36(11) . .
C7 C2 C3 Ir1 127.10(19) . .
C11 Ir1 C3 C4 -128.46(16) . .
C5 Ir1 C3 C4 -37.33(11) . .
C1 Ir1 C3 C4 -80.85(12) . .
C2 Ir1 C3 C4 -119.56(16) . .
Cl1 Ir1 C3 C4 54.86(12) 2_566 .
Cl1 Ir1 C3 C4 135.64(10) . .
C11 Ir1 C3 C2 -8.9(2) . .
C5 Ir1 C3 C2 82.23(12) . .
C1 Ir1 C3 C2 38.71(11) . .
C4 Ir1 C3 C2 119.56(16) . .
Cl1 Ir1 C3 C2 174.42(9) 2_566 .
Cl1 Ir1 C3 C2 -104.80(10) . .
C11 Ir1 C3 C8 108.3(2) . .
C5 Ir1 C3 C8 -160.6(2) . .
C1 Ir1 C3 C8 155.9(2) . .
C2 Ir1 C3 C8 117.2(3) . .
C4 Ir1 C3 C8 -123.3(3) . .
Cl1 Ir1 C3 C8 -68.4(2) 2_566 .
Cl1 Ir1 C3 C8 12.4(2) . .
C2 C3 C4 C5 0.1(2) . .
C8 C3 C4 C5 -179.16(18) . .
Ir1 C3 C4 C5 57.92(12) . .
C2 C3 C4 C9 -179.72(18) . .
C8 C3 C4 C9 1.0(3) . .
Ir1 C3 C4 C9 -121.9(2) . .
C2 C3 C4 Ir1 -57.82(12) . .
C8 C3 C4 Ir1 122.9(2) . .
C11 Ir1 C4 C3 131.00(15) . .
C5 Ir1 C4 C3 119.77(16) . .
C1 Ir1 C4 C3 81.13(12) . .
C2 Ir1 C4 C3 37.58(11) . .
Cl1 Ir1 C4 C3 -133.51(10) 2_566 .
Cl1 Ir1 C4 C3 -52.76(12) . .
C11 Ir1 C4 C5 11.2(2) . .
C1 Ir1 C4 C5 -38.64(11) . .
C2 Ir1 C4 C5 -82.19(12) . .
C3 Ir1 C4 C5 -119.77(16) . .
Cl1 Ir1 C4 C5 106.72(10) 2_566 .
Cl1 Ir1 C4 C5 -172.52(9) . .
C11 Ir1 C4 C9 -106.4(2) . .
C5 Ir1 C4 C9 -117.6(3) . .
C1 Ir1 C4 C9 -156.2(2) . .
C2 Ir1 C4 C9 160.2(2) . .
C3 Ir1 C4 C9 122.6(3) . .
Cl1 Ir1 C4 C9 -10.9(2) 2_566 .
Cl1 Ir1 C4 C9 69.9(2) . .
C2 C1 C5 C4 -3.28(19) . .
C6 C1 C5 C4 175.55(17) . .
Ir1 C1 C5 C4 -64.37(12) . .
C2 C1 C5 C10 -173.25(18) . .
C6 C1 C5 C10 5.6(3) . .
Ir1 C1 C5 C10 125.7(2) . .
C2 C1 C5 Ir1 61.09(12) . .
C6 C1 C5 Ir1 -120.07(18) . .
C3 C4 C5 C1 2.0(2) . .
C9 C4 C5 C1 -178.20(18) . .
Ir1 C4 C5 C1 62.47(12) . .
C3 C4 C5 C10 172.35(18) . .
C9 C4 C5 C10 -7.8(3) . .
Ir1 C4 C5 C10 -127.15(19) . .
C3 C4 C5 Ir1 -60.50(13) . .
C9 C4 C5 Ir1 119.33(19) . .
C11 Ir1 C5 C1 69.26(12) . .
C2 Ir1 C5 C1 -37.82(10) . .
C4 Ir1 C5 C1 -116.45(16) . .
C3 Ir1 C5 C1 -81.24(12) . .
Cl1 Ir1 C5 C1 164.19(9) 2_566 .
Cl1 Ir1 C5 C1 -99.47(15) . .
C11 Ir1 C5 C4 -174.29(11) . .
C1 Ir1 C5 C4 116.45(16) . .
C2 Ir1 C5 C4 78.62(12) . .
C3 Ir1 C5 C4 35.20(11) . .
Cl1 Ir1 C5 C4 -79.36(11) 2_566 .
Cl1 Ir1 C5 C4 17.0(2) . .
C11 Ir1 C5 C10 -53.5(2) . .
C1 Ir1 C5 C10 -122.8(2) . .
C2 Ir1 C5 C10 -160.6(2) . .
C4 Ir1 C5 C10 120.8(2) . .
C3 Ir1 C5 C10 156.0(2) . .
Cl1 Ir1 C5 C10 41.4(2) 2_566 .
Cl1 Ir1 C5 C10 137.75(17) . .
C5 Ir1 C11 N1 -124.86(15) . .
C1 Ir1 C11 N1 -88.52(16) . .
C2 Ir1 C11 N1 -52.46(17) . .
C4 Ir1 C11 N1 -132.53(17) . .
C3 Ir1 C11 N1 -46.3(2) . .
Cl1 Ir1 C11 N1 130.75(15) 2_566 .
Cl1 Ir1 C11 N1 50.76(15) . .
C5 Ir1 C11 N2 56.25(17) . .
C1 Ir1 C11 N2 92.60(16) . .
C2 Ir1 C11 N2 128.65(15) . .
C4 Ir1 C11 N2 48.6(2) . .
C3 Ir1 C11 N2 134.79(17) . .
Cl1 Ir1 C11 N2 -48.14(15) 2_566 .
Cl1 Ir1 C11 N2 -128.13(15) . .
N2 C11 N1 C12 1.02(19) . .
Ir1 C11 N1 C12 -178.08(12) . .
N2 C11 N1 C14 -176.77(16) . .
Ir1 C11 N1 C14 4.1(3) . .
C11 N1 C12 C13 -0.2(2) . .
C14 N1 C12 C13 177.76(16) . .
C11 N1 C12 C15 -179.75(16) . .
C14 N1 C12 C15 -1.8(3) . .
N1 C12 C13 N2 -0.8(2) . .
C15 C12 C13 N2 178.78(18) . .
N1 C12 C13 C16 177.6(2) . .
C15 C12 C13 C16 -2.9(3) . .
N1 C11 N2 C13 -1.51(19) . .
Ir1 C11 N2 C13 177.58(13) . .
N1 C11 N2 C17 175.65(17) . .
Ir1 C11 N2 C17 -5.3(3) . .
C12 C13 N2 C11 1.5(2) . .
C16 C13 N2 C11 -177.03(17) . .
C12 C13 N2 C17 -175.85(16) . .
C16 C13 N2 C17 5.7(3) . .
O2 S1 C18 F3 177.91(16) . .
O3 S1 C18 F3 57.02(19) . .
O1 S1 C18 F3 -62.54(19) . .
O2 S1 C18 F1 -61.2(2) . .
O3 S1 C18 F1 177.86(18) . .
O1 S1 C18 F1 58.3(2) . .
O2 S1 C18 F2 58.39(18) . .
O3 S1 C18 F2 -62.50(18) . .
O1 S1 C18 F2 177.93(16) . .
